data_4034889
loop_
_publ_author_name
'Chang, Meng-Yang'
'Hsiao, Yu-Ting'
'Lai, Kai-Hsiang'

_publ_section_title
;
 mCPBA-Mediated Intramolecular Oxidative Annulation of ortho-Crotyl or
 Cinnamyl Arylaldehydes: Synthesis of Benzofused Five-, Six-, and
 Seven-Membered Oxacycles.
;
_journal_issue 22
_journal_name_full 'The Journal of organic chemistry'
_journal_page_first 14110
_journal_page_last 14119
_journal_paper_doi 10.1021/acs.joc.8b02146
_journal_volume 83
_journal_year 2018
_chemical_formula_sum 'C18 H20 O4'
_chemical_formula_weight 300.34
_space_group_crystal_system monoclinic
_space_group_IT_number 14
_space_group_name_Hall '-P 2yn'
_space_group_name_H-M_alt 'P 1 21/n 1'
_atom_sites_solution_hydrogens mixed
_audit_creation_method SHELXL-2014/6
_cell_angle_alpha 90
_cell_angle_beta 91.367(2)
_cell_angle_gamma 90
_cell_formula_units_Z 4
_cell_length_a 6.8432(2)
_cell_length_b 18.7402(7)
_cell_length_c 11.7029(4)
_cell_measurement_reflns_used 4078
_cell_measurement_temperature 100(2)
_cell_measurement_theta_max 26.3570
_cell_measurement_theta_min 2.7851
_cell_volume 1500.39(9)
_computing_cell_refinement 'SAINT V8.34A (Bruker AXS Inc., 2013)'
_computing_data_collection 'Bruker APEX2'
_computing_data_reduction 'SAINT V8.34A (Bruker AXS Inc., 2013)'
_computing_molecular_graphics 'Bruker SHELXTL'
_computing_publication_material 'Bruker SHELXTL'
_computing_structure_refinement 'SHELXL-2014/6 (Sheldrick, 2014)'
_diffrn_ambient_temperature 100(2)
_diffrn_detector_area_resol_mean 8.3333
_diffrn_measured_fraction_theta_full 0.999
_diffrn_measured_fraction_theta_max 0.999
_diffrn_measurement_device_type 'Bruker APEX-II CCD'
_diffrn_measurement_method '\f and \w scans'
_diffrn_radiation_type MoK\a
_diffrn_radiation_wavelength 0.71073
_diffrn_reflns_av_R_equivalents 0.0289
_diffrn_reflns_av_unetI/netI 0.0278
_diffrn_reflns_Laue_measured_fraction_full 0.999
_diffrn_reflns_Laue_measured_fraction_max 0.999
_diffrn_reflns_limit_h_max 8
_diffrn_reflns_limit_h_min -8
_diffrn_reflns_limit_k_max 23
_diffrn_reflns_limit_k_min -23
_diffrn_reflns_limit_l_max 14
_diffrn_reflns_limit_l_min -13
_diffrn_reflns_number 12349
_diffrn_reflns_point_group_measured_fraction_full 0.999
_diffrn_reflns_point_group_measured_fraction_max 0.999
_diffrn_reflns_theta_full 25.242
_diffrn_reflns_theta_max 26.409
_diffrn_reflns_theta_min 2.052
_exptl_absorpt_coefficient_mu 0.093
_exptl_absorpt_correction_T_max 0.9485
_exptl_absorpt_correction_T_min 0.8686
_exptl_absorpt_correction_type multi-scan
_exptl_absorpt_process_details 'SADABS V2014/4 (Bruker AXS Inc.)'
_exptl_crystal_colour Colorless
_exptl_crystal_density_diffrn 1.330
_exptl_crystal_density_meas ?
_exptl_crystal_density_method 'not measured'
_exptl_crystal_description Lump
_exptl_crystal_F_000 640
_exptl_crystal_size_max 0.20
_exptl_crystal_size_mid 0.18
_exptl_crystal_size_min 0.10
_refine_diff_density_max 0.279
_refine_diff_density_min -0.248
_refine_diff_density_rms 0.041
_refine_ls_extinction_method none
_refine_ls_goodness_of_fit_ref 1.067
_refine_ls_hydrogen_treatment mixed
_refine_ls_matrix_type full
_refine_ls_number_parameters 204
_refine_ls_number_reflns 3084
_refine_ls_number_restraints 0
_refine_ls_restrained_S_all 1.067
_refine_ls_R_factor_all 0.0542
_refine_ls_R_factor_gt 0.0421
_refine_ls_shift/su_max 0.000
_refine_ls_shift/su_mean 0.000
_refine_ls_structure_factor_coef Fsqd
_refine_ls_weighting_details 'w=1/[\s^2^(Fo^2^)+(0.0481P)^2^+0.6250P] where P=(Fo^2^+2Fc^2^)/3'
_refine_ls_weighting_scheme calc
_refine_ls_wR_factor_gt 0.1042
_refine_ls_wR_factor_ref 0.1116
_reflns_Friedel_coverage 0.000
_reflns_number_gt 2510
_reflns_number_total 3084
_reflns_threshold_expression 'I > 2\s(I)'
_cod_data_source_file jo8b02146_si_002.cif
_cod_data_source_block 180414lt_0m
_cod_depositor_comments
;
The following automatic conversions were performed:

data item '_exptl_crystal_density_meas' value 'not measured' was
changed to '?' -- the value is perceived as not measured.

Automatic conversion script
Id: cif_fix_values 6909 2019-04-08 15:41:33Z antanas 
;
_cod_original_sg_symbol_H-M 'P 21/n'
_cod_database_code 4034889
_shelx_space_group_comment
;
The symmetry employed for this shelxl refinement is uniquely defined
by the following loop, which should always be used as a source of
symmetry information in preference to the above space-group names.
They are only intended as comments.
;
_shelxl_version_number 2014/6

loop_
_space_group_symop_operation_xyz
'x, y, z'
'-x+1/2, y+1/2, -z+1/2'
'-x, -y, -z'
'x-1/2, -y-1/2, z-1/2'

loop_
_atom_site_label
_atom_site_type_symbol
_atom_site_fract_x
_atom_site_fract_y
_atom_site_fract_z
_atom_site_U_iso_or_equiv
_atom_site_adp_type
_atom_site_occupancy
_atom_site_site_symmetry_order
_atom_site_calc_flag
_atom_site_refinement_flags_posn
_atom_site_refinement_flags_adp
O1 O 0.72075(16) 0.09768(7) 0.33890(10) 0.0318(3) Uani 1 1 d . .
O2 O -0.00751(15) 0.16618(6) 0.02069(9) 0.0235(3) Uani 1 1 d . .
O3 O 0.41090(16) 0.13001(6) 0.45030(9) 0.0282(3) Uani 1 1 d . .
O4 O 0.32944(17) 0.14287(7) -0.21238(10) 0.0343(3) Uani 1 1 d . .
H13 H 0.457(3) 0.1265(12) -0.2219(18) 0.052 Uiso 1 1 d . U
C1 C 0.8481(2) 0.05200(9) 0.27706(15) 0.0327(4) Uani 1 1 d . .
H11 H 0.7701 0.0184 0.2308 0.049 Uiso 1 1 calc R U
H10 H 0.9322 0.0254 0.3310 0.049 Uiso 1 1 calc R U
H1 H 0.9294 0.0809 0.2270 0.049 Uiso 1 1 calc R U
C2 C 0.5727(2) 0.12941(8) 0.27654(13) 0.0229(3) Uani 1 1 d . .
C3 C 0.5786(2) 0.14305(8) 0.16062(13) 0.0232(3) Uani 1 1 d . .
H12 H 0.6933 0.1317 0.1201 0.028 Uiso 1 1 calc R U
C4 C 0.4188(2) 0.17317(8) 0.10217(13) 0.0209(3) Uani 1 1 d . .
C5 C 0.4251(2) 0.18528(9) -0.02492(13) 0.0243(3) Uani 1 1 d . .
H16 H 0.5590 0.1752 -0.0507 0.029 Uiso 1 1 calc R U
H15 H 0.3973 0.2362 -0.0408 0.029 Uiso 1 1 calc R U
C6 C 0.2807(2) 0.13963(8) -0.09464(12) 0.0215(3) Uani 1 1 d . .
H14 H 0.2873 0.0891 -0.0675 0.026 Uiso 1 1 calc R U
C7 C 0.0685(2) 0.16638(8) -0.09173(13) 0.0221(3) Uani 1 1 d . .
H19 H 0.0640 0.2163 -0.1218 0.026 Uiso 1 1 calc R U
C8 C -0.0675(2) 0.12072(8) -0.16439(13) 0.0207(3) Uani 1 1 d . .
C9 C -0.1077(2) 0.13871(8) -0.27739(13) 0.0232(3) Uani 1 1 d . .
H3 H -0.0496 0.1801 -0.3089 0.028 Uiso 1 1 calc R U
C10 C -0.2318(2) 0.09706(9) -0.34516(14) 0.0262(4) Uani 1 1 d . .
H20 H -0.2573 0.1099 -0.4226 0.031 Uiso 1 1 calc R U
C11 C -0.3182(2) 0.03693(9) -0.30024(14) 0.0273(4) Uani 1 1 d . .
H2 H -0.4038 0.0086 -0.3464 0.033 Uiso 1 1 calc R U
C12 C -0.1544(2) 0.06001(8) -0.11980(13) 0.0245(3) Uani 1 1 d . .
H5 H -0.1283 0.0470 -0.0425 0.029 Uiso 1 1 calc R U
C13 C -0.2790(2) 0.01820(9) -0.18706(14) 0.0277(4) Uani 1 1 d . .
H4 H -0.3375 -0.0232 -0.1557 0.033 Uiso 1 1 calc R U
C14 C 0.0744(2) 0.21800(8) 0.09871(13) 0.0231(3) Uani 1 1 d . .
H6 H -0.0255 0.2318 0.1544 0.028 Uiso 1 1 calc R U
H18 H 0.1111 0.2613 0.0557 0.028 Uiso 1 1 calc R U
C15 C 0.2513(2) 0.18943(8) 0.16186(13) 0.0204(3) Uani 1 1 d . .
C16 C 0.2462(2) 0.17673(8) 0.27908(13) 0.0218(3) Uani 1 1 d . .
H17 H 0.1325 0.1888 0.3199 0.026 Uiso 1 1 calc R U
C17 C 0.4047(2) 0.14672(8) 0.33676(12) 0.0213(3) Uani 1 1 d . .
C18 C 0.2365(3) 0.14092(12) 0.51201(14) 0.0389(5) Uani 1 1 d . .
H7 H 0.2049 0.1919 0.5128 0.058 Uiso 1 1 calc R U
H8 H 0.2559 0.1239 0.5906 0.058 Uiso 1 1 calc R U
H9 H 0.1289 0.1145 0.4750 0.058 Uiso 1 1 calc R U

loop_
_atom_site_aniso_label
_atom_site_aniso_U_11
_atom_site_aniso_U_22
_atom_site_aniso_U_33
_atom_site_aniso_U_23
_atom_site_aniso_U_13
_atom_site_aniso_U_12
O1 0.0242(6) 0.0436(7) 0.0274(6) -0.0055(5) -0.0047(5) 0.0100(5)
O2 0.0214(5) 0.0301(6) 0.0192(6) -0.0047(4) 0.0028(4) -0.0017(4)
O3 0.0261(6) 0.0402(7) 0.0182(5) -0.0043(5) -0.0010(4) 0.0038(5)
O4 0.0266(6) 0.0554(8) 0.0212(6) -0.0004(5) 0.0056(5) 0.0052(6)
C1 0.0242(8) 0.0341(9) 0.0396(10) -0.0033(8) 0.0006(7) 0.0062(7)
C2 0.0190(7) 0.0245(8) 0.0250(8) -0.0048(6) -0.0037(6) -0.0006(6)
C3 0.0172(7) 0.0267(8) 0.0258(8) -0.0050(6) 0.0035(6) -0.0036(6)
C4 0.0212(7) 0.0186(7) 0.0230(8) -0.0023(6) 0.0015(6) -0.0052(6)
C5 0.0201(7) 0.0281(8) 0.0248(8) 0.0030(6) 0.0051(6) -0.0029(6)
C6 0.0224(7) 0.0263(8) 0.0158(7) -0.0008(6) 0.0026(6) 0.0019(6)
C7 0.0229(8) 0.0235(8) 0.0198(8) 0.0006(6) 0.0026(6) 0.0010(6)
C8 0.0191(7) 0.0201(7) 0.0229(8) -0.0025(6) 0.0022(6) 0.0044(6)
C9 0.0239(8) 0.0214(8) 0.0245(8) 0.0024(6) 0.0024(6) 0.0049(6)
C10 0.0256(8) 0.0300(9) 0.0227(8) -0.0011(6) -0.0034(6) 0.0091(7)
C11 0.0231(8) 0.0275(8) 0.0310(9) -0.0070(7) -0.0042(7) 0.0028(7)
C12 0.0278(8) 0.0248(8) 0.0209(8) 0.0011(6) -0.0008(6) 0.0024(6)
C13 0.0276(8) 0.0237(8) 0.0317(9) -0.0001(7) 0.0012(7) -0.0031(7)
C14 0.0241(8) 0.0241(8) 0.0212(8) -0.0053(6) 0.0006(6) 0.0026(6)
C15 0.0203(7) 0.0173(7) 0.0236(8) -0.0037(6) -0.0008(6) -0.0018(6)
C16 0.0203(7) 0.0227(8) 0.0224(8) -0.0075(6) 0.0022(6) -0.0007(6)
C17 0.0237(8) 0.0223(8) 0.0177(7) -0.0051(6) -0.0014(6) -0.0025(6)
C18 0.0299(9) 0.0668(13) 0.0199(9) -0.0023(8) 0.0016(7) 0.0051(9)

loop_
_atom_type_symbol
_atom_type_description
_atom_type_scat_dispersion_real
_atom_type_scat_dispersion_imag
_atom_type_scat_source
C C 0.0033 0.0016 'International Tables Vol C Tables 4.2.6.8 and 6.1.1.4'
H H 0.0000 0.0000 'International Tables Vol C Tables 4.2.6.8 and 6.1.1.4'
O O 0.0106 0.0060 'International Tables Vol C Tables 4.2.6.8 and 6.1.1.4'

loop_
_geom_angle_atom_site_label_1
_geom_angle_atom_site_label_2
_geom_angle_atom_site_label_3
_geom_angle
C2 O1 C1 116.23(12)
C7 O2 C14 116.04(11)
C17 O3 C18 116.98(12)
C6 O4 H13 110.0(13)
O1 C1 H11 109.5
O1 C1 H10 109.5
H11 C1 H10 109.5
O1 C1 H1 109.5
H11 C1 H1 109.5
H10 C1 H1 109.5
O1 C2 C3 124.38(14)
O1 C2 C17 115.97(14)
C3 C2 C17 119.63(14)
C2 C3 C4 121.00(14)
C2 C3 H12 119.5
C4 C3 H12 119.5
C15 C4 C3 119.24(14)
C15 C4 C5 120.43(14)
C3 C4 C5 120.29(13)
C4 C5 C6 114.18(12)
C4 C5 H16 108.7
C6 C5 H16 108.7
C4 C5 H15 108.7
C6 C5 H15 108.7
H16 C5 H15 107.6
O4 C6 C5 109.21(12)
O4 C6 C7 104.48(12)
C5 C6 C7 113.85(12)
O4 C6 H14 109.7
C5 C6 H14 109.7
C7 C6 H14 109.7
O2 C7 C8 106.52(12)
O2 C7 C6 112.64(12)
C8 C7 C6 111.85(12)
O2 C7 H19 108.6
C8 C7 H19 108.6
C6 C7 H19 108.6
C9 C8 C12 118.69(14)
C9 C8 C7 120.31(14)
C12 C8 C7 121.00(14)
C8 C9 C10 120.87(15)
C8 C9 H3 119.6
C10 C9 H3 119.6
C11 C10 C9 120.16(15)
C11 C10 H20 119.9
C9 C10 H20 119.9
C10 C11 C13 119.59(15)
C10 C11 H2 120.2
C13 C11 H2 120.2
C13 C12 C8 120.73(14)
C13 C12 H5 119.6
C8 C12 H5 119.6
C12 C13 C11 119.96(15)
C12 C13 H4 120.0
C11 C13 H4 120.0
O2 C14 C15 111.66(12)
O2 C14 H6 109.3
C15 C14 H6 109.3
O2 C14 H18 109.3
C15 C14 H18 109.3
H6 C14 H18 107.9
C4 C15 C16 119.85(14)
C4 C15 C14 119.70(13)
C16 C15 C14 120.41(13)
C17 C16 C15 120.79(14)
C17 C16 H17 119.6
C15 C16 H17 119.6
O3 C17 C16 125.05(13)
O3 C17 C2 115.44(13)
C16 C17 C2 119.48(14)
O3 C18 H7 109.5
O3 C18 H8 109.5
H7 C18 H8 109.5
O3 C18 H9 109.5
H7 C18 H9 109.5
H8 C18 H9 109.5

loop_
_geom_bond_atom_site_label_1
_geom_bond_atom_site_label_2
_geom_bond_distance
O1 C2 1.3700(19)
O1 C1 1.431(2)
O2 C7 1.4262(17)
O2 C14 1.4374(18)
O3 C17 1.3648(18)
O3 C18 1.4241(19)
O4 C6 1.4266(18)
O4 H13 0.94(2)
C1 H11 0.9800
C1 H10 0.9800
C1 H1 0.9800
C2 C3 1.382(2)
C2 C17 1.401(2)
C3 C4 1.396(2)
C3 H12 0.9500
C4 C15 1.390(2)
C4 C5 1.506(2)
C5 C6 1.528(2)
C5 H16 0.9900
C5 H15 0.9900
C6 C7 1.538(2)
C6 H14 1.0000
C7 C8 1.511(2)
C7 H19 1.0000
C8 C9 1.386(2)
C8 C12 1.391(2)
C9 C10 1.388(2)
C9 H3 0.9500
C10 C11 1.382(2)
C10 H20 0.9500
C11 C13 1.390(2)
C11 H2 0.9500
C12 C13 1.389(2)
C12 H5 0.9500
C13 H4 0.9500
C14 C15 1.502(2)
C14 H6 0.9900
C14 H18 0.9900
C15 C16 1.394(2)
C16 C17 1.383(2)
C16 H17 0.9500
C18 H7 0.9800
C18 H8 0.9800
C18 H9 0.9800
